data_7151413
loop_
_publ_author_name
'Andr\'es Garc\'ia-Granados'
'Mar\'ia C. Guti\'errez'
'Francisco Rivas'

_publ_section_title
;
 Improved microbiological hydroxylation of sesquiterpenoids:
 semisynthesis, structural determination and biotransformation studies
 of cyclic sulfite eudesmane derivatives
;
_journal_issue 13
_journal_name_full 'Org. Biomol. Chem.'
_journal_page_first 2314
_journal_page_last 2320
_journal_paper_doi 10.1039/b301577g
_journal_volume 1
_journal_year 2003
_chemical_formula_sum 'C15 H24 O4 S'
_chemical_formula_weight 300.4
_chemical_name_common '1-OXO-4B,6B-DIYL-S(R)-CYCLIC SULPHITE'
_chemical_name_systematic
;
1-OXO-4B,6B-DIYL-S(R)-CYCLIC SULPHITE
;
_space_group_IT_number 4
_symmetry_cell_setting monoclinic
_symmetry_space_group_name_Hall 'P 2yb'
_symmetry_space_group_name_H-M 'P 1 21 1'
_atom_sites_solution_hydrogens geom
_atom_sites_solution_primary direct
_atom_sites_solution_secondary difmap
_cell_angle_alpha 90.00
_cell_angle_beta 106.32(3)
_cell_angle_gamma 90.00
_cell_formula_units_Z 2
_cell_length_a 9.321(2)
_cell_length_b 7.996(2)
_cell_length_c 11.132(2)
_cell_measurement_reflns_used 29
_cell_measurement_temperature 294(1)
_cell_measurement_theta_max 18.2
_cell_measurement_theta_min 15
_cell_volume 796.2(3)
_computing_structure_refinement 'SHELXL-97 (Sheldrick, 1997)'
_computing_structure_solution 'SHELXS-97 (Sheldrick, 1990)'
_diffrn_ambient_temperature 294(1)
_diffrn_measured_fraction_theta_full 0.998
_diffrn_measured_fraction_theta_max 0.998
_diffrn_radiation_monochromator graphite
_diffrn_radiation_source 'fine-focus sealed tube'
_diffrn_radiation_type MoK\a
_diffrn_radiation_wavelength 0.71073
_diffrn_reflns_av_R_equivalents 0.0000
_diffrn_reflns_av_sigmaI/netI 0.0330
_diffrn_reflns_limit_h_max 13
_diffrn_reflns_limit_h_min -14
_diffrn_reflns_limit_k_max 12
_diffrn_reflns_limit_k_min 0
_diffrn_reflns_limit_l_max 16
_diffrn_reflns_limit_l_min 0
_diffrn_reflns_number 3060
_diffrn_reflns_theta_full 32.53
_diffrn_reflns_theta_max 32.53
_diffrn_reflns_theta_min 1.91
_exptl_absorpt_coefficient_mu 0.213
_exptl_absorpt_correction_T_max 0.967
_exptl_absorpt_correction_T_min 0.834
_exptl_absorpt_correction_type empirical
_exptl_crystal_colour colourless
_exptl_crystal_density_diffrn 1.253
_exptl_crystal_density_method 'not measured'
_exptl_crystal_description 'short prism'
_exptl_crystal_F_000 324
_exptl_crystal_size_max 0.45
_exptl_crystal_size_mid 0.30
_exptl_crystal_size_min 0.25
_refine_diff_density_max 0.304
_refine_diff_density_min -0.298
_refine_diff_density_rms 0.053
_refine_ls_abs_structure_details 'Flack H D (1983), Acta Cryst. A39, 876-881'
_refine_ls_abs_structure_Flack -0.18(16)
_refine_ls_extinction_method none
_refine_ls_goodness_of_fit_ref 1.167
_refine_ls_hydrogen_treatment mixed
_refine_ls_matrix_type full
_refine_ls_number_parameters 193
_refine_ls_number_reflns 3060
_refine_ls_number_restraints 1
_refine_ls_restrained_S_all 1.166
_refine_ls_R_factor_all 0.1050
_refine_ls_R_factor_gt 0.0672
_refine_ls_shift/su_max 0.053
_refine_ls_shift/su_mean 0.009
_refine_ls_structure_factor_coef Fsqd
_refine_ls_weighting_details 'calc w=1/[\s^2^(Fo^2^)+(0.0626P)^2^+0.1946P] where P=(Fo^2^+2Fc^2^)/3'
_refine_ls_weighting_scheme calc
_refine_ls_wR_factor_gt 0.1455
_refine_ls_wR_factor_ref 0.1730
_reflns_number_gt 2084
_reflns_number_total 3060
_reflns_threshold_expression >2sigma(I)
_cod_data_source_file b301577g.txt
_cod_data_source_block 1-oxo-4b,6b-diyl-S(R)-cyclic_sulphite
_cod_original_sg_symbol_H-M 'P 21'
_cod_database_code 7151413

loop_
_symmetry_equiv_pos_as_xyz
'x, y, z'
'-x, y+1/2, -z'

loop_
_atom_site_label
_atom_site_type_symbol
_atom_site_fract_x
_atom_site_fract_y
_atom_site_fract_z
_atom_site_U_iso_or_equiv
_atom_site_adp_type
_atom_site_occupancy
_atom_site_symmetry_multiplicity
_atom_site_calc_flag
_atom_site_refinement_flags
_atom_site_disorder_assembly
_atom_site_disorder_group
S S 0.96562(11) 0.21542(15) 0.25403(9) 0.0594(3) Uani 1 1 d . . .
O1 O 0.8122(3) 0.1710(5) 0.2021(3) 0.0804(12) Uani 1 1 d . . .
O2 O 1.0550(3) 0.1141(4) 0.1718(2) 0.0546(7) Uani 1 1 d . . .
O3 O 1.0178(3) 0.1045(4) 0.3810(2) 0.0540(7) Uani 1 1 d . . .
O4 O 1.3894(4) -0.3834(5) 0.4623(4) 0.0791(10) Uani 1 1 d . . .
C1 C 1.3290(4) -0.2476(6) 0.4559(4) 0.0577(10) Uani 1 1 d . . .
C2 C 1.3269(5) -0.1502(7) 0.5705(4) 0.0677(13) Uani 1 1 d . . .
H2A H 1.414 -0.083 0.5953 0.081 Uiso 1 1 calc R . .
H2B H 1.3290 -0.226 0.637 0.081 Uiso 1 1 calc R . .
C3 C 1.1885(5) -0.0383(7) 0.5487(4) 0.0609(11) Uani 1 1 d . . .
H3A H 1.1912 0.020 0.625 0.073 Uiso 1 1 calc R . .
H3B H 1.100 -0.107 0.5266 0.073 Uiso 1 1 calc R . .
C4 C 1.1809(4) 0.0895(5) 0.4440(3) 0.0476(8) Uani 1 1 d . . .
C5 C 1.2601(4) 0.0246(5) 0.3493(3) 0.0417(7) Uani 1 1 d . . .
H5A H 1.359 0.0473 0.3850 0.050 Uiso 1 1 calc R . .
C6 C 1.2177(4) 0.1257(5) 0.2282(3) 0.0448(7) Uani 1 1 d . . .
H6A H 1.2420 0.238 0.2483 0.054 Uiso 1 1 calc R . .
C7 C 1.2952(5) 0.0713(6) 0.1314(4) 0.0539(10) Uani 1 1 d . . .
H7A H 1.399 0.0937 0.1666 0.065 Uiso 1 1 calc R . .
C8 C 1.2808(6) -0.1183(6) 0.1118(4) 0.0654(12) Uani 1 1 d . . .
H8A H 1.176 -0.1471 0.0742 0.078 Uiso 1 1 calc R . .
H8B H 1.337 -0.1528 0.054 0.078 Uiso 1 1 calc R . .
C9 C 1.3391(5) -0.2121(6) 0.2345(4) 0.0623(11) Uani 1 1 d . . .
H9A H 1.447 -0.1849 0.2716 0.075 Uiso 1 1 calc R . .
H9B H 1.3307 -0.335 0.2178 0.075 Uiso 1 1 calc R . .
C10 C 1.2527(4) -0.1673(5) 0.3286(4) 0.0487(8) Uani 1 1 d . . .
C11 C 1.2450(6) 0.1744(7) 0.0093(4) 0.0712(15) Uani 1 1 d . . .
H11A H 1.149 0.1494 -0.028 0.085 Uiso 1 1 calc R . .
C12 C 1.3359(7) 0.1280(11) -0.0806(5) 0.106(2) Uani 1 1 d . . .
H12A H 1.3299 0.010 -0.0951 0.158 Uiso 1 1 calc R . .
H12B H 1.438 0.1593 -0.0448 0.158 Uiso 1 1 calc R . .
H12C H 1.2969 0.185 -0.158 0.158 Uiso 1 1 calc R . .
C13 C 1.2549(9) 0.3617(9) 0.0347(6) 0.100(2) Uani 1 1 d . . .
H13A H 1.195 0.3904 0.092 0.149 Uiso 1 1 calc R . .
H13B H 1.2164 0.423 -0.045 0.149 Uiso 1 1 calc R . .
H13C H 1.360 0.3931 0.0733 0.149 Uiso 1 1 calc R . .
C14 C 1.0943(5) -0.2443(6) 0.2862(5) 0.0681(12) Uani 1 1 d . . .
H14A H 1.0413 -0.1987 0.207 0.102 Uiso 1 1 calc R . .
H14B H 1.0423 -0.2193 0.346 0.102 Uiso 1 1 calc R . .
H14C H 1.1019 -0.362 0.2789 0.102 Uiso 1 1 calc R . .
C15 C 1.2413(5) 0.2577(6) 0.4989(4) 0.0614(11) Uani 1 1 d . . .
H15A H 1.1890 0.2931 0.5566 0.092 Uiso 1 1 calc R . .
H15B H 1.2277 0.338 0.4335 0.092 Uiso 1 1 calc R . .
H15C H 1.345 0.2475 0.5411 0.092 Uiso 1 1 calc R . .

loop_
_atom_site_aniso_label
_atom_site_aniso_U_11
_atom_site_aniso_U_22
_atom_site_aniso_U_33
_atom_site_aniso_U_23
_atom_site_aniso_U_13
_atom_site_aniso_U_12
S 0.0601(6) 0.0624(6) 0.0523(5) -0.0060(5) 0.0105(4) 0.0192(5)
O1 0.0546(15) 0.117(4) 0.0625(17) -0.0168(19) 0.0047(13) 0.0228(19)
O2 0.0525(14) 0.0649(18) 0.0422(12) -0.0034(13) 0.0064(11) 0.0157(14)
O3 0.0475(13) 0.0644(17) 0.0491(13) -0.0052(14) 0.0116(11) 0.0047(14)
O4 0.070(2) 0.060(2) 0.103(3) 0.027(2) 0.0181(19) 0.0123(17)
C1 0.0460(19) 0.053(3) 0.072(2) 0.021(2) 0.0137(18) -0.0032(18)
C2 0.066(3) 0.080(3) 0.053(2) 0.025(2) 0.0104(19) -0.005(2)
C3 0.059(2) 0.077(3) 0.047(2) 0.008(2) 0.0157(17) -0.003(2)
C4 0.0468(17) 0.053(2) 0.0415(16) -0.0011(16) 0.0102(14) -0.0013(17)
C5 0.0410(16) 0.0432(18) 0.0382(16) 0.0008(14) 0.0067(13) -0.0019(14)
C6 0.0522(18) 0.0397(19) 0.0404(16) -0.0004(14) 0.0096(14) 0.0027(15)
C7 0.054(2) 0.066(3) 0.0418(18) 0.0018(18) 0.0130(16) 0.0034(19)
C8 0.076(3) 0.072(3) 0.047(2) -0.009(2) 0.016(2) 0.015(2)
C9 0.068(3) 0.053(2) 0.065(3) -0.006(2) 0.017(2) 0.013(2)
C10 0.0442(18) 0.0425(18) 0.056(2) -0.0019(16) 0.0081(16) 0.0002(15)
C11 0.074(3) 0.098(4) 0.0418(19) 0.013(2) 0.0155(19) 0.002(3)
C12 0.131(5) 0.141(6) 0.059(3) 0.009(4) 0.050(3) 0.005(5)
C13 0.147(6) 0.083(4) 0.069(3) 0.028(3) 0.032(4) 0.005(4)
C14 0.059(2) 0.053(3) 0.084(3) -0.005(2) 0.007(2) -0.008(2)
C15 0.065(2) 0.066(3) 0.052(2) -0.016(2) 0.0141(18) -0.008(2)

loop_
_atom_type_symbol
_atom_type_description
_atom_type_scat_dispersion_real
_atom_type_scat_dispersion_imag
_atom_type_scat_source
C C 0.0033 0.0016 'International Tables Vol C Tables 4.2.6.8 and 6.1.1.4'
H H 0.0000 0.0000 'International Tables Vol C Tables 4.2.6.8 and 6.1.1.4'
O O 0.0106 0.0060 'International Tables Vol C Tables 4.2.6.8 and 6.1.1.4'
S S 0.1246 0.1234 'International Tables Vol C Tables 4.2.6.8 and 6.1.1.4'

loop_
_geom_angle_atom_site_label_1
_geom_angle_atom_site_label_2
_geom_angle_atom_site_label_3
_geom_angle
_geom_angle_site_symmetry_1
_geom_angle_site_symmetry_3
_geom_angle_publ_flag
O1 S O2 105.21(18) . . ?
O1 S O3 103.7(2) . . ?
O2 S O3 98.23(15) . . ?
O2 C6 C5 108.9(3) . . ?
O2 C6 C7 108.5(3) . . ?
O3 C4 C3 103.6(3) . . ?
O3 C4 C5 109.2(3) . . ?
O3 C4 C15 109.4(3) . . ?
O4 C1 C2 122.1(4) . . ?
O4 C1 C10 120.9(5) . . ?
C1 C2 C3 112.3(4) . . ?
C1 C10 C5 106.7(3) . . ?
C1 C10 C14 105.6(3) . . ?
C2 C1 C10 117.0(4) . . ?
C2 C3 C4 111.5(3) . . ?
C3 C4 C5 111.5(3) . . ?
C4 O3 S 118.1(2) . . ?
C4 C5 C10 115.2(3) . . ?
C6 O2 S 111.1(2) . . ?
C6 C5 C4 111.8(3) . . ?
C6 C5 C10 113.8(3) . . ?
C6 C7 C8 110.1(4) . . ?
C6 C7 C11 112.6(4) . . ?
C7 C6 C5 114.7(3) . . ?
C8 C7 C11 114.2(4) . . ?
C8 C9 C10 112.1(4) . . ?
C9 C8 C7 111.4(4) . . ?
C9 C10 C1 109.7(3) . . ?
C9 C10 C5 108.9(3) . . ?
C9 C10 C14 109.8(4) . . ?
C12 C11 C7 111.1(5) . . ?
C13 C11 C7 112.0(4) . . ?
C13 C11 C12 110.1(6) . . ?
C14 C10 C5 116.0(3) . . ?
C15 C4 C3 110.5(3) . . ?
C15 C4 C5 112.3(3) . . ?

loop_
_geom_bond_atom_site_label_1
_geom_bond_atom_site_label_2
_geom_bond_distance
_geom_bond_site_symmetry_2
_geom_bond_publ_flag
S O1 1.428(3) . ?
S O2 1.617(3) . ?
S O3 1.623(3) . ?
O3 C4 1.489(4) . ?
O4 C1 1.216(6) . ?
C1 C2 1.499(7) . ?
C3 C2 1.532(7) . ?
C4 C3 1.537(6) . ?
C4 C5 1.537(5) . ?
C4 C15 1.519(6) . ?
C5 C10 1.550(5) . ?
C6 O2 1.472(4) . ?
C6 C5 1.526(5) . ?
C6 C7 1.520(5) . ?
C7 C8 1.532(7) . ?
C7 C11 1.545(6) . ?
C9 C8 1.519(6) . ?
C10 C1 1.536(5) . ?
C10 C9 1.532(6) . ?
C10 C14 1.546(5) . ?
C11 C12 1.528(7) . ?
C11 C13 1.522(9) . ?

loop_
_cod_related_entry_id
_cod_related_entry_database
_cod_related_entry_code
1 ChemSpider 10214459
